data_4084145
loop_
_publ_author_name
'Kure, Bunsho'
'Sano, Mikie'
'Nakajima, Takayuki'
'Tanase, Tomoaki'

_publ_section_title
;
 Systematic Heterodinuclear Complexes with MM&#x2032;(\m-meppp) Centers
 That Tune the Properties of a Nesting Hydride (M = Ni, Pd, Pt; M&#x2032;
 = Rh, Ir; H2meppp =meso-1,3-Bis[(mercaptoethyl)phenylphosphino]propane)
;
_journal_issue 15
_journal_name_full Organometallics
_journal_page_first 3950
_journal_paper_doi 10.1021/om500410f
_journal_volume 33
_journal_year 2014
_chemical_formula_moiety 'C19 H24 P2 Pd S2'
_chemical_formula_sum 'C19 H24 P2 Pd S2'
_chemical_formula_weight 484.87
_space_group_IT_number 14
_symmetry_cell_setting monoclinic
_symmetry_Int_Tables_number 14
_symmetry_space_group_name_Hall '-P 2yn'
_symmetry_space_group_name_H-M 'P 1 21/n 1'
_atom_sites_solution_hydrogens geom
_atom_sites_solution_primary direct
_atom_sites_solution_secondary difmap
_cell_angle_alpha 90.0000
_cell_angle_beta 96.348(11)
_cell_angle_gamma 90.0000
_cell_formula_units_Z 4
_cell_length_a 11.366(10)
_cell_length_b 14.544(12)
_cell_length_c 12.083(10)
_cell_measurement_reflns_used 4612
_cell_measurement_temperature 153
_cell_measurement_theta_max 27.48
_cell_measurement_theta_min 3.33
_cell_volume 1985(3)
_computing_cell_refinement CrystalClear
_computing_data_collection 'CrystalClear (Rigaku/MSC Inc., 2006)'
_computing_data_reduction CrystalClear
_computing_molecular_graphics 'CrystalStructure 4.0'
_computing_publication_material 'CrystalStructure 4.0 (Rigaku, 2010)'
_computing_structure_refinement 'SHELXL97 (Sheldrick, 2008)'
_computing_structure_solution SIR97
_diffrn_ambient_temperature 153
_diffrn_detector_area_resol_mean 7.314
_diffrn_measured_fraction_theta_full 0.986
_diffrn_measured_fraction_theta_max 0.986
_diffrn_measurement_device_type 'Rigaku Mercury70'
_diffrn_measurement_method \w
_diffrn_radiation_type 'Mo K\a'
_diffrn_radiation_wavelength 0.71070
_diffrn_reflns_av_R_equivalents 0.0456
_diffrn_reflns_limit_h_max 14
_diffrn_reflns_limit_h_min -14
_diffrn_reflns_limit_k_max 18
_diffrn_reflns_limit_k_min -18
_diffrn_reflns_limit_l_max 14
_diffrn_reflns_limit_l_min -15
_diffrn_reflns_number 17786
_diffrn_reflns_theta_full 27.48
_diffrn_reflns_theta_max 27.48
_diffrn_standards_number 0
_exptl_absorpt_coefficient_mu 1.306
_exptl_absorpt_correction_T_max 0.878
_exptl_absorpt_correction_T_min 0.736
_exptl_absorpt_correction_type multi-scan
_exptl_absorpt_process_details 'REQAB (Rigaku, 1998)'
_exptl_crystal_colour yellow
_exptl_crystal_density_diffrn 1.622
_exptl_crystal_density_method 'not measured'
_exptl_crystal_description block
_exptl_crystal_F_000 984.00
_exptl_crystal_size_max 0.200
_exptl_crystal_size_mid 0.100
_exptl_crystal_size_min 0.100
_refine_diff_density_max 1.270
_refine_diff_density_min -0.900
_refine_ls_extinction_method none
_refine_ls_goodness_of_fit_ref 1.064
_refine_ls_hydrogen_treatment constr
_refine_ls_number_parameters 217
_refine_ls_number_reflns 4489
_refine_ls_number_restraints 0
_refine_ls_R_factor_gt 0.0371
_refine_ls_shift/su_max 0.000
_refine_ls_structure_factor_coef Fsqd
_refine_ls_weighting_details 'w = 1/[\s^2^(Fo^2^)+(0.0501P)^2^+1.2649P] where P=(Fo^2^+2Fc^2^)/3'
_refine_ls_weighting_scheme calc
_refine_ls_wR_factor_ref 0.1031
_reflns_number_gt 3523
_reflns_number_total 4489
_reflns_threshold_expression F^2^>2.0\s(F^2^)
_cod_data_source_file om500410f_si_002.cif
_cod_data_source_block complex1b
_cod_depositor_comments 'Adding full bibliography for 4084138--4084152.cif.'
_cod_database_code 4084145

loop_
_symmetry_equiv_pos_site_id
_symmetry_equiv_pos_as_xyz
1 +X,+Y,+Z
2 1/2-X,1/2+Y,1/2-Z
3 -X,-Y,-Z
4 1/2+X,1/2-Y,1/2+Z

loop_
_atom_site_label
_atom_site_type_symbol
_atom_site_fract_x
_atom_site_fract_y
_atom_site_fract_z
_atom_site_U_iso_or_equiv
_atom_site_adp_type
_atom_site_occupancy
_atom_site_symmetry_multiplicity
_atom_site_calc_flag
_atom_site_refinement_flags
Pd1 Pd 0.440722(18) 0.041635(14) 0.299103(18) 0.02398(10) Uani 1.0 4 d .
S1 S 0.44070(7) -0.11912(5) 0.29262(7) 0.03123(19) Uani 1.0 4 d .
S2 S 0.23282(7) 0.05107(5) 0.27783(7) 0.03085(18) Uani 1.0 4 d .
P1 P 0.63813(7) 0.03323(5) 0.33414(7) 0.02840(18) Uani 1.0 4 d .
P2 P 0.44278(6) 0.19557(5) 0.31010(6) 0.02593(18) Uani 1.0 4 d .
C1 C 0.5981(4) -0.1515(3) 0.3203(3) 0.0438(9) Uani 1.0 4 d .
C2 C 0.6677(3) -0.0820(3) 0.3929(3) 0.0425(9) Uani 1.0 4 d .
C3 C 0.7060(3) 0.1151(3) 0.4357(3) 0.0376(8) Uani 1.0 4 d .
C4 C 0.6784(3) 0.2165(3) 0.4086(3) 0.0383(8) Uani 1.0 4 d .
C5 C 0.5505(3) 0.2448(3) 0.4197(3) 0.0351(7) Uani 1.0 4 d .
C6 C 0.2947(3) 0.2331(2) 0.3346(3) 0.0330(7) Uani 1.0 4 d .
C7 C 0.2082(3) 0.1751(3) 0.2577(3) 0.0344(7) Uani 1.0 4 d .
C8 C 0.7196(3) 0.0372(2) 0.2128(3) 0.0302(7) Uani 1.0 4 d .
C9 C 0.6678(3) -0.0015(3) 0.1129(3) 0.0383(8) Uani 1.0 4 d .
C10 C 0.7285(3) -0.0041(3) 0.0202(3) 0.0439(9) Uani 1.0 4 d .
C11 C 0.8410(4) 0.0339(3) 0.0245(3) 0.0416(9) Uani 1.0 4 d .
C12 C 0.8928(3) 0.0719(3) 0.1215(3) 0.0415(8) Uani 1.0 4 d .
C13 C 0.8330(3) 0.0752(3) 0.2158(3) 0.0392(8) Uani 1.0 4 d .
C14 C 0.4737(3) 0.2548(2) 0.1841(3) 0.0289(6) Uani 1.0 4 d .
C15 C 0.5004(3) 0.2044(3) 0.0921(3) 0.0324(7) Uani 1.0 4 d .
C16 C 0.5293(3) 0.2495(3) -0.0036(3) 0.0347(7) Uani 1.0 4 d .
C17 C 0.5337(3) 0.3443(3) -0.0049(3) 0.0360(8) Uani 1.0 4 d .
C18 C 0.5041(3) 0.3947(3) 0.0863(3) 0.0397(8) Uani 1.0 4 d .
C19 C 0.4746(3) 0.3507(2) 0.1794(3) 0.0342(7) Uani 1.0 4 d .
H1A H 0.6044 -0.2123 0.3574 0.0526 Uiso 1.0 4 calc R
H1B H 0.6324 -0.1570 0.2488 0.0526 Uiso 1.0 4 calc R
H2A H 0.7533 -0.0959 0.3965 0.0510 Uiso 1.0 4 calc R
H2B H 0.6443 -0.0847 0.4693 0.0510 Uiso 1.0 4 calc R
H3A H 0.6794 0.1008 0.5091 0.0451 Uiso 1.0 4 calc R
H3B H 0.7929 0.1066 0.4424 0.0451 Uiso 1.0 4 calc R
H4A H 0.7321 0.2554 0.4589 0.0459 Uiso 1.0 4 calc R
H4B H 0.6954 0.2289 0.3314 0.0459 Uiso 1.0 4 calc R
H5A H 0.5447 0.3126 0.4167 0.0421 Uiso 1.0 4 calc R
H5B H 0.5295 0.2247 0.4933 0.0421 Uiso 1.0 4 calc R
H6A H 0.2818 0.2232 0.4134 0.0396 Uiso 1.0 4 calc R
H6B H 0.2840 0.2993 0.3169 0.0396 Uiso 1.0 4 calc R
H7A H 0.2167 0.1910 0.1794 0.0413 Uiso 1.0 4 calc R
H7B H 0.1263 0.1902 0.2719 0.0413 Uiso 1.0 4 calc R
H9 H 0.5901 -0.0262 0.1090 0.0460 Uiso 1.0 4 calc R
H10 H 0.6933 -0.0319 -0.0466 0.0526 Uiso 1.0 4 calc R
H11 H 0.8820 0.0334 -0.0398 0.0499 Uiso 1.0 4 calc R
H12 H 0.9706 0.0964 0.1244 0.0498 Uiso 1.0 4 calc R
H13 H 0.8690 0.1031 0.2821 0.0470 Uiso 1.0 4 calc R
H15 H 0.4990 0.1392 0.0944 0.0388 Uiso 1.0 4 calc R
H16 H 0.5456 0.2151 -0.0670 0.0417 Uiso 1.0 4 calc R
H17 H 0.5570 0.3754 -0.0681 0.0432 Uiso 1.0 4 calc R
H18 H 0.5043 0.4600 0.0838 0.0476 Uiso 1.0 4 calc R
H19 H 0.4546 0.3855 0.2411 0.0410 Uiso 1.0 4 calc R

loop_
_atom_site_aniso_label
_atom_site_aniso_U_11
_atom_site_aniso_U_22
_atom_site_aniso_U_33
_atom_site_aniso_U_12
_atom_site_aniso_U_13
_atom_site_aniso_U_23
Pd1 0.02409(14) 0.02651(15) 0.02212(15) -0.00114(8) 0.00601(9) 0.00008(8)
S1 0.0364(5) 0.0247(4) 0.0338(5) -0.0024(3) 0.0092(4) -0.0021(3)
S2 0.0244(4) 0.0372(4) 0.0315(5) -0.0032(3) 0.0057(3) -0.0013(3)
P1 0.0245(4) 0.0376(5) 0.0235(4) 0.0021(3) 0.0046(3) 0.0021(3)
P2 0.0276(4) 0.0260(4) 0.0251(4) -0.0007(3) 0.0074(3) -0.0001(3)
C1 0.051(3) 0.043(2) 0.040(2) 0.0162(16) 0.0163(17) 0.0090(16)
C2 0.0406(19) 0.046(2) 0.042(2) 0.0097(16) 0.0111(16) 0.0155(16)
C3 0.0319(17) 0.056(2) 0.0251(17) -0.0031(15) 0.0027(13) -0.0033(15)
C4 0.0332(17) 0.050(2) 0.0311(18) -0.0114(15) 0.0031(14) -0.0077(15)
C5 0.0417(18) 0.0359(16) 0.0280(17) -0.0030(14) 0.0053(14) -0.0054(13)
C6 0.0360(17) 0.0319(16) 0.0330(18) 0.0040(13) 0.0123(14) 0.0017(13)
C7 0.0316(16) 0.0408(17) 0.0323(18) 0.0035(14) 0.0101(13) 0.0042(14)
C8 0.0298(16) 0.0355(17) 0.0266(16) 0.0018(12) 0.0090(13) 0.0042(12)
C9 0.0288(16) 0.060(3) 0.0273(17) -0.0025(15) 0.0064(13) -0.0025(16)
C10 0.044(2) 0.057(3) 0.0315(19) -0.0011(17) 0.0090(15) -0.0078(17)
C11 0.0408(19) 0.053(3) 0.034(2) 0.0026(16) 0.0188(16) 0.0028(15)
C12 0.0294(17) 0.054(2) 0.043(3) -0.0051(15) 0.0146(15) 0.0022(17)
C13 0.0364(18) 0.0473(19) 0.0346(19) -0.0048(15) 0.0075(14) -0.0001(15)
C14 0.0282(15) 0.0332(15) 0.0254(16) -0.0014(12) 0.0039(12) 0.0009(12)
C15 0.0342(16) 0.0337(16) 0.0303(17) -0.0017(13) 0.0086(13) -0.0010(13)
C16 0.0372(17) 0.0425(18) 0.0253(16) 0.0020(14) 0.0069(13) 0.0016(14)
C17 0.0330(17) 0.0472(19) 0.0290(17) -0.0019(14) 0.0078(13) 0.0090(14)
C18 0.0442(19) 0.0338(17) 0.042(2) 0.0012(15) 0.0088(16) 0.0076(15)
C19 0.0446(19) 0.0304(16) 0.0285(17) 0.0024(14) 0.0081(14) 0.0002(13)

loop_
_atom_type_symbol
_atom_type_description
_atom_type_scat_dispersion_real
_atom_type_scat_dispersion_imag
_atom_type_scat_source
C C 0.0033 0.0016
;
International Tables for Crystallography
(1992, Vol. C, Tables 4.2.6.8 and 6.1.1.4)
;
H H 0.0000 0.0000
;
International Tables for Crystallography
(1992, Vol. C, Table 6.1.1.4)
;
P P 0.1023 0.0942
;
International Tables for Crystallography
(1992, Vol. C, Tables 4.2.6.8 and 6.1.1.4)
;
Pd Pd -0.9988 1.0072
;
International Tables for Crystallography
(1992, Vol. C, Tables 4.2.6.8 and 6.1.1.4)
;
S S 0.1246 0.1234
;
International Tables for Crystallography
(1992, Vol. C, Tables 4.2.6.8 and 6.1.1.4)
;

loop_
_geom_angle_atom_site_label_1
_geom_angle_atom_site_label_2
_geom_angle_atom_site_label_3
_geom_angle
_geom_angle_publ_flag
S1 Pd1 S2 93.34(3) yes
S1 Pd1 P1 87.03(3) yes
S1 Pd1 P2 178.47(3) yes
S2 Pd1 P1 175.41(4) yes
S2 Pd1 P2 87.25(3) yes
P1 Pd1 P2 92.27(3) yes
Pd1 S1 C1 104.65(12) yes
Pd1 S2 C7 102.01(11) yes
Pd1 P1 C2 105.03(12) yes
Pd1 P1 C3 115.65(12) yes
Pd1 P1 C8 115.75(11) yes
C2 P1 C3 106.93(17) yes
C2 P1 C8 104.62(16) yes
C3 P1 C8 107.87(16) yes
Pd1 P2 C5 115.55(11) yes
Pd1 P2 C6 107.73(11) yes
Pd1 P2 C14 115.16(11) yes
C5 P2 C6 108.58(16) yes
C5 P2 C14 104.06(15) yes
C6 P2 C14 105.15(15) yes
S1 C1 C2 111.8(3) yes
P1 C2 C1 109.1(3) yes
P1 C3 C4 115.0(3) yes
C3 C4 C5 114.4(3) yes
P2 C5 C4 113.2(3) yes
P2 C6 C7 106.2(3) yes
S2 C7 C6 112.5(3) yes
P1 C8 C9 118.6(3) yes
P1 C8 C13 122.8(3) yes
C9 C8 C13 118.6(3) yes
C8 C9 C10 120.7(4) yes
C9 C10 C11 120.0(4) yes
C10 C11 C12 120.1(4) yes
C11 C12 C13 120.7(4) yes
C8 C13 C12 119.9(3) yes
P2 C14 C15 119.9(3) yes
P2 C14 C19 120.7(3) yes
C15 C14 C19 119.3(3) yes
C14 C15 C16 120.3(3) yes
C15 C16 C17 119.3(3) yes
C16 C17 C18 120.2(3) yes
C17 C18 C19 120.4(4) yes
C14 C19 C18 120.3(3) yes
S1 C1 H1A 109.273 no
S1 C1 H1B 109.267 no
C2 C1 H1A 109.261 no
C2 C1 H1B 109.271 no
H1A C1 H1B 107.931 no
P1 C2 H2A 109.865 no
P1 C2 H2B 109.871 no
C1 C2 H2A 109.868 no
C1 C2 H2B 109.869 no
H2A C2 H2B 108.294 no
P1 C3 H3A 108.512 no
P1 C3 H3B 108.512 no
C4 C3 H3A 108.506 no
C4 C3 H3B 108.507 no
H3A C3 H3B 107.516 no
C3 C4 H4A 108.656 no
C3 C4 H4B 108.657 no
C5 C4 H4A 108.651 no
C5 C4 H4B 108.647 no
H4A C4 H4B 107.594 no
P2 C5 H5A 108.931 no
P2 C5 H5B 108.935 no
C4 C5 H5A 108.935 no
C4 C5 H5B 108.929 no
H5A C5 H5B 107.751 no
P2 C6 H6A 110.486 no
P2 C6 H6B 110.494 no
C7 C6 H6A 110.485 no
C7 C6 H6B 110.488 no
H6A C6 H6B 108.663 no
S2 C7 H7A 109.082 no
S2 C7 H7B 109.085 no
C6 C7 H7A 109.092 no
C6 C7 H7B 109.096 no
H7A C7 H7B 107.836 no
C8 C9 H9 119.655 no
C10 C9 H9 119.659 no
C9 C10 H10 120.016 no
C11 C10 H10 120.020 no
C10 C11 H11 119.970 no
C12 C11 H11 119.970 no
C11 C12 H12 119.630 no
C13 C12 H12 119.629 no
C8 C13 H13 120.058 no
C12 C13 H13 120.060 no
C14 C15 H15 119.820 no
C16 C15 H15 119.830 no
C15 C16 H16 120.348 no
C17 C16 H16 120.349 no
C16 C17 H17 119.903 no
C18 C17 H17 119.906 no
C17 C18 H18 119.785 no
C19 C18 H18 119.793 no
C14 C19 H19 119.832 no
C18 C19 H19 119.833 no

loop_
_geom_bond_atom_site_label_1
_geom_bond_atom_site_label_2
_geom_bond_distance
_geom_bond_publ_flag
Pd1 S1 2.339(2) yes
Pd1 S2 2.353(3) yes
Pd1 P1 2.240(2) yes
Pd1 P2 2.243(2) yes
S1 C1 1.845(4) yes
S2 C7 1.837(4) yes
P1 C2 1.837(4) yes
P1 C3 1.820(4) yes
P1 C8 1.820(4) yes
P2 C5 1.845(4) yes
P2 C6 1.824(4) yes
P2 C14 1.817(4) yes
C1 C2 1.504(5) yes
C3 C4 1.535(5) yes
C4 C5 1.531(5) yes
C6 C7 1.529(5) yes
C8 C9 1.401(5) yes
C8 C13 1.398(5) yes
C9 C10 1.379(6) yes
C10 C11 1.389(6) yes
C11 C12 1.368(5) yes
C12 C13 1.391(6) yes
C14 C15 1.392(5) yes
C14 C19 1.396(5) yes
C15 C16 1.399(5) yes
C16 C17 1.381(5) yes
C17 C18 1.395(5) yes
C18 C19 1.367(5) yes
C1 H1A 0.990 no
C1 H1B 0.990 no
C2 H2A 0.990 no
C2 H2B 0.990 no
C3 H3A 0.990 no
C3 H3B 0.990 no
C4 H4A 0.990 no
C4 H4B 0.990 no
C5 H5A 0.990 no
C5 H5B 0.990 no
C6 H6A 0.990 no
C6 H6B 0.990 no
C7 H7A 0.990 no
C7 H7B 0.990 no
C9 H9 0.950 no
C10 H10 0.950 no
C11 H11 0.950 no
C12 H12 0.950 no
C13 H13 0.950 no
C15 H15 0.950 no
C16 H16 0.950 no
C17 H17 0.950 no
C18 H18 0.950 no
C19 H19 0.950 no

loop_
_geom_contact_atom_site_label_1
_geom_contact_atom_site_label_2
_geom_contact_distance
_geom_contact_publ_flag
_geom_contact_site_symmetry_2
Pd1 C15 3.563(4) no .
P1 C5 3.428(4) no .
P2 C3 3.409(4) no .
C1 C8 3.395(6) no .
C1 C9 3.480(6) no .
C2 C9 3.579(6) no .
C3 C13 3.214(6) no .
C4 C8 3.586(5) no .
C4 C14 3.418(5) no .
C5 C19 3.316(5) no .
C6 C19 3.386(5) no .
C7 C14 3.440(5) no .
C8 C11 2.788(6) no .
C9 C12 2.763(6) no .
C9 C15 3.543(6) no .
C10 C13 2.775(6) no .
C14 C17 2.779(5) no .
C15 C18 2.768(6) no .
C16 C19 2.783(5) no .
S1 C7 3.459(4) no 2_545
C7 S1 3.459(4) no 2_555
Pd1 H2B 3.4512 no .
Pd1 H6A 3.5632 no .
Pd1 H7A 3.5331 no .
Pd1 H9 3.1613 no .
Pd1 H15 2.9885 no .
S1 H2B 3.0125 no .
S1 H9 3.2345 no .
S2 H6A 3.0099 no .
P1 H1B 2.9510 no .
P1 H4B 2.9208 no .
P1 H9 2.8488 no .
P1 H13 2.9462 no .
P1 H15 3.5000 no .
P2 H4B 2.8954 no .
P2 H7A 2.8644 no .
P2 H7B 3.5769 no .
P2 H15 2.8711 no .
P2 H19 2.8929 no .
C1 H9 3.1300 no .
C2 H3A 3.0033 no .
C2 H3B 3.1176 no .
C2 H9 3.5394 no .
C3 H2A 3.1605 no .
C3 H2B 3.0275 no .
C3 H5A 3.4019 no .
C3 H5B 2.7126 no .
C3 H13 2.7691 no .
C4 H13 3.2376 no .
C5 H3A 2.7107 no .
C5 H3B 3.3972 no .
C5 H6A 3.0626 no .
C5 H6B 3.2426 no .
C5 H19 3.0844 no .
C6 H5A 3.1265 no .
C6 H5B 3.1124 no .
C6 H19 3.1533 no .
C8 H1B 3.0405 no .
C8 H2A 2.9379 no .
C8 H3B 2.9827 no .
C8 H4B 3.1614 no .
C8 H10 3.2726 no .
C8 H12 3.2701 no .
C8 H15 3.1207 no .
C9 H1B 2.8490 no .
C9 H11 3.2531 no .
C9 H13 3.2692 no .
C9 H15 2.7966 no .
C10 H12 3.2449 no .
C10 H15 3.5298 no .
C11 H9 3.2525 no .
C11 H13 3.2524 no .
C12 H10 3.2442 no .
C13 H2A 3.4951 no .
C13 H3B 2.8617 no .
C13 H4B 3.1434 no .
C13 H9 3.2665 no .
C13 H11 3.2553 no .
C14 H4B 2.9441 no .
C14 H5A 2.9587 no .
C14 H6B 2.9002 no .
C14 H7A 3.0594 no .
C14 H16 3.2794 no .
C14 H18 3.2541 no .
C15 H4B 3.4613 no .
C15 H7A 3.5070 no .
C15 H9 3.5058 no .
C15 H17 3.2594 no .
C15 H19 3.2639 no .
C16 H18 3.2607 no .
C17 H15 3.2564 no .
C17 H19 3.2550 no .
C18 H16 3.2662 no .
C19 H4B 3.4337 no .
C19 H5A 2.9422 no .
C19 H6B 2.9685 no .
C19 H15 3.2645 no .
C19 H17 3.2511 no .
H1A H2A 2.4042 no .
H1A H2B 2.3123 no .
H1B H2A 2.3066 no .
H1B H2B 2.8542 no .
H1B H9 2.5536 no .
H2A H3A 3.3155 no .
H2A H3B 3.0207 no .
H2A H13 3.5245 no .
H2B H3A 2.7615 no .
H2B H3B 3.2887 no .
H3A H4A 2.4204 no .
H3A H4B 2.8634 no .
H3A H5A 3.5645 no .
H3A H5B 2.4729 no .
H3B H4A 2.2876 no .
H3B H4B 2.4219 no .
H3B H5B 3.5639 no .
H3B H13 2.2076 no .
H4A H5A 2.2911 no .
H4A H5B 2.4252 no .
H4A H13 3.5533 no .
H4B H5A 2.4221 no .
H4B H5B 2.8635 no .
H4B H13 2.8028 no .
H5A H6A 3.2556 no .
H5A H6B 3.0797 no .
H5A H19 2.4882 no .
H5B H6A 2.8743 no .
H5B H6B 3.4918 no .
H6A H7A 2.8807 no .
H6A H7B 2.3687 no .
H6B H7A 2.3544 no .
H6B H7B 2.4106 no .
H6B H19 2.5626 no .
H7A H15 3.5568 no .
H9 H10 2.3244 no .
H9 H15 2.6169 no .
H10 H11 2.3386 no .
H11 H12 2.3127 no .
H12 H13 2.3367 no .
H15 H16 2.3522 no .
H16 H17 2.3349 no .
H17 H18 2.3412 no .
H18 H19 2.3119 no .
Pd1 H2B 3.1229 no 3_656
Pd1 H3A 3.4969 no 3_656
Pd1 H10 3.2594 no 3_655
S1 H3A 2.8981 no 3_656
S1 H5B 2.9950 no 3_656
S1 H6B 2.9890 no 2_545
S1 H7A 3.3277 no 2_545
S1 H7B 2.9582 no 2_545
S1 H16 3.0820 no 3_655
S2 H2B 3.2521 no 3_656
S2 H3A 3.4548 no 3_656
S2 H10 3.0185 no 3_655
S2 H11 3.2637 no 3_655
S2 H12 3.3961 no 1_455
S2 H17 3.0696 no 4_455
S2 H18 3.5801 no 2_545
S2 H19 3.2063 no 2_545
P2 H2B 3.3565 no 3_656
C1 H4B 3.5838 no 2_645
C1 H5B 3.0050 no 3_656
C1 H6A 3.5115 no 3_656
C1 H7B 3.5237 no 2_545
C1 H16 3.4333 no 3_655
C2 H5B 3.4505 no 3_656
C2 H6A 3.1193 no 3_656
C4 H1B 3.5400 no 2_655
C4 H7A 3.5195 no 4_555
C5 H1A 3.4093 no 3_656
C5 H2B 3.5748 no 3_656
C5 H12 3.5741 no 4_455
C6 H2B 3.2233 no 3_656
C6 H16 3.2772 no 4_455
C6 H17 3.4459 no 4_455
C7 H10 3.5688 no 3_655
C7 H12 3.1995 no 1_455
C7 H16 3.3635 no 4_455
C7 H17 2.9526 no 4_455
C9 H15 3.5818 no 3_655
C10 H4A 3.5326 no 2_645
C10 H15 3.4163 no 3_655
C11 H5A 3.5131 no 2_645
C11 H5A 3.5656 no 4_554
C11 H6B 3.4991 no 4_554
C11 H11 3.2836 no 3_755
C11 H12 3.5027 no 3_755
C12 H1A 3.1480 no 2_655
C12 H5A 3.5870 no 4_554
C12 H7B 3.4975 no 1_655
C12 H11 3.2298 no 3_755
C12 H19 3.5328 no 2_645
C13 H1A 3.3137 no 2_655
C13 H17 3.5140 no 4_555
C13 H18 3.3323 no 2_645
C15 H4A 3.3391 no 4_454
C15 H10 3.3440 no 3_655
C16 H1B 3.5720 no 3_655
C16 H2A 3.4833 no 2_655
C16 H3B 3.4119 no 4_454
C16 H4A 3.3589 no 4_454
C16 H6A 3.1683 no 4_554
C16 H7B 3.1635 no 4_554
C17 H2A 2.7626 no 2_655
C17 H3B 2.8321 no 4_454
C17 H6A 3.2412 no 4_554
C17 H7B 3.0427 no 4_554
C17 H13 3.1060 no 4_454
C17 H18 3.0178 no 3_665
C18 H2A 2.7463 no 2_655
C18 H3B 2.8035 no 4_454
C18 H17 3.4175 no 3_665
C18 H18 2.9426 no 3_665
C19 H2A 3.4115 no 2_655
C19 H3B 3.3971 no 4_454
H1A C5 3.4093 no 3_656
H1A C12 3.1480 no 2_645
H1A C13 3.3137 no 2_645
H1A H4B 3.5018 no 2_645
H1A H5B 2.4918 no 3_656
H1A H6A 2.9288 no 3_656
H1A H7B 3.2274 no 2_545
H1A H12 2.9245 no 2_645
H1A H13 3.2013 no 2_645
H1B C4 3.5400 no 2_645
H1B C16 3.5720 no 3_655
H1B H4A 3.3391 no 2_645
H1B H4B 2.8177 no 2_645
H1B H13 3.5083 no 2_645
H1B H16 2.9415 no 3_655
H2A C16 3.4833 no 2_645
H2A C17 2.7626 no 2_645
H2A C18 2.7463 no 2_645
H2A C19 3.4115 no 2_645
H2A H6A 3.0113 no 3_656
H2A H17 2.8522 no 2_645
H2A H18 2.8564 no 2_645
H2B Pd1 3.1229 no 3_656
H2B S2 3.2521 no 3_656
H2B P2 3.3565 no 3_656
H2B C5 3.5748 no 3_656
H2B C6 3.2233 no 3_656
H2B H5B 2.9080 no 3_656
H2B H6A 2.5512 no 3_656
H2B H17 3.5195 no 2_645
H3A Pd1 3.4969 no 3_656
H3A S1 2.8981 no 3_656
H3A S2 3.4548 no 3_656
H3B C16 3.4119 no 4_555
H3B C17 2.8321 no 4_555
H3B C18 2.8035 no 4_555
H3B C19 3.3971 no 4_555
H3B H17 3.0298 no 4_555
H3B H18 3.1806 no 2_645
H3B H18 2.9529 no 4_555
H4A C10 3.5326 no 2_655
H4A C15 3.3391 no 4_555
H4A C16 3.3589 no 4_555
H4A H1B 3.3391 no 2_655
H4A H7A 2.7992 no 4_555
H4A H10 3.3497 no 2_655
H4B C1 3.5838 no 2_655
H4B H1A 3.5018 no 2_655
H4B H1B 2.8177 no 2_655
H5A C11 3.5131 no 2_655
H5A C11 3.5656 no 4_455
H5A C12 3.5870 no 4_455
H5A H7A 3.5393 no 4_555
H5A H11 3.5982 no 2_655
H5A H11 2.9874 no 4_455
H5A H12 3.0373 no 4_455
H5B S1 2.9950 no 3_656
H5B C1 3.0050 no 3_656
H5B C2 3.4505 no 3_656
H5B H1A 2.4918 no 3_656
H5B H2B 2.9080 no 3_656
H5B H7A 3.1656 no 4_555
H5B H12 3.1554 no 4_455
H6A C1 3.5115 no 3_656
H6A C2 3.1193 no 3_656
H6A C16 3.1683 no 4_455
H6A C17 3.2412 no 4_455
H6A H1A 2.9288 no 3_656
H6A H2A 3.0113 no 3_656
H6A H2B 2.5512 no 3_656
H6A H16 2.8644 no 4_455
H6A H17 2.9598 no 4_455
H6B S1 2.9890 no 2_555
H6B C11 3.4991 no 4_455
H6B H11 3.1194 no 4_455
H6B H16 3.1917 no 4_455
H7A S1 3.3277 no 2_555
H7A C4 3.5195 no 4_454
H7A H4A 2.7992 no 4_454
H7A H5A 3.5393 no 4_454
H7A H5B 3.1656 no 4_454
H7A H10 3.0570 no 3_655
H7A H12 3.1222 no 1_455
H7B S1 2.9582 no 2_555
H7B C1 3.5237 no 2_555
H7B C12 3.4975 no 1_455
H7B C16 3.1635 no 4_455
H7B C17 3.0427 no 4_455
H7B H1A 3.2274 no 2_555
H7B H12 2.7327 no 1_455
H7B H13 3.2010 no 1_455
H7B H16 2.6310 no 4_455
H7B H17 2.3667 no 4_455
H9 H9 3.2445 no 3_655
H9 H10 3.3348 no 3_655
H9 H15 3.0355 no 3_655
H9 H16 3.1642 no 3_655
H10 Pd1 3.2594 no 3_655
H10 S2 3.0185 no 3_655
H10 C7 3.5688 no 3_655
H10 C15 3.3440 no 3_655
H10 H4A 3.3497 no 2_645
H10 H7A 3.0570 no 3_655
H10 H9 3.3348 no 3_655
H10 H15 2.6961 no 3_655
H11 S2 3.2637 no 3_655
H11 C11 3.2836 no 3_755
H11 C12 3.2298 no 3_755
H11 H5A 3.5982 no 2_645
H11 H5A 2.9874 no 4_554
H11 H6B 3.1194 no 4_554
H11 H11 2.9158 no 3_755
H11 H12 2.7923 no 3_755
H11 H19 3.0919 no 4_554
H12 S2 3.3961 no 1_655
H12 C5 3.5741 no 4_554
H12 C7 3.1995 no 1_655
H12 C11 3.5027 no 3_755
H12 H1A 2.9245 no 2_655
H12 H5A 3.0373 no 4_554
H12 H5B 3.1554 no 4_554
H12 H7A 3.1222 no 1_655
H12 H7B 2.7327 no 1_655
H12 H11 2.7923 no 3_755
H12 H19 3.5313 no 2_645
H13 C17 3.1060 no 4_555
H13 H1A 3.2013 no 2_655
H13 H1B 3.5083 no 2_655
H13 H7B 3.2010 no 1_655
H13 H17 2.6616 no 4_555
H13 H18 2.9191 no 2_645
H15 C9 3.5818 no 3_655
H15 C10 3.4163 no 3_655
H15 H9 3.0355 no 3_655
H15 H10 2.6961 no 3_655
H16 S1 3.0820 no 3_655
H16 C1 3.4333 no 3_655
H16 C6 3.2772 no 4_554
H16 C7 3.3635 no 4_554
H16 H1B 2.9415 no 3_655
H16 H6A 2.8644 no 4_554
H16 H6B 3.1917 no 4_554
H16 H7B 2.6310 no 4_554
H16 H9 3.1642 no 3_655
H17 S2 3.0696 no 4_554
H17 C6 3.4459 no 4_554
H17 C7 2.9526 no 4_554
H17 C13 3.5140 no 4_454
H17 C18 3.4175 no 3_665
H17 H2A 2.8522 no 2_655
H17 H2B 3.5195 no 2_655
H17 H3B 3.0298 no 4_454
H17 H6A 2.9598 no 4_554
H17 H7B 2.3667 no 4_554
H17 H13 2.6616 no 4_454
H17 H18 2.4955 no 3_665
H18 S2 3.5801 no 2_555
H18 C13 3.3323 no 2_655
H18 C17 3.0178 no 3_665
H18 C18 2.9426 no 3_665
H18 H2A 2.8564 no 2_655
H18 H3B 3.1806 no 2_655
H18 H3B 2.9529 no 4_454
H18 H13 2.9191 no 2_655
H18 H17 2.4955 no 3_665
H18 H18 2.3278 no 3_665
H19 S2 3.2063 no 2_555
H19 C12 3.5328 no 2_655
H19 H11 3.0919 no 4_455
H19 H12 3.5313 no 2_655

loop_
_geom_torsion_atom_site_label_1
_geom_torsion_atom_site_label_2
_geom_torsion_atom_site_label_3
_geom_torsion_atom_site_label_4
_geom_torsion
_geom_torsion_publ_flag
S1 Pd1 S2 C7 -171.29(4) no
S2 Pd1 S1 C1 -175.10(4) no
S1 Pd1 P1 C2 -23.21(5) no
S1 Pd1 P1 C3 -140.82(6) no
S1 Pd1 P1 C8 91.62(5) no
P1 Pd1 S1 C1 0.31(4) no
S2 Pd1 P2 C5 136.64(5) no
S2 Pd1 P2 C6 15.07(4) no
S2 Pd1 P2 C14 -101.89(5) no
P2 Pd1 S2 C7 10.12(4) no
P1 Pd1 P2 C5 -38.79(5) no
P1 Pd1 P2 C6 -160.36(5) no
P1 Pd1 P2 C14 82.68(5) no
P2 Pd1 P1 C2 155.43(5) no
P2 Pd1 P1 C3 37.82(6) no
P2 Pd1 P1 C8 -89.75(4) no
Pd1 S1 C1 C2 29.3(3) no
Pd1 S2 C7 C6 -40.7(2) no
Pd1 P1 C2 C1 48.1(3) no
Pd1 P1 C3 C4 -56.3(3) no
Pd1 P1 C8 C9 -32.7(3) no
Pd1 P1 C8 C13 148.92(17) no
C2 P1 C3 C4 -172.8(2) no
C3 P1 C2 C1 171.5(2) no
C2 P1 C8 C9 82.3(3) no
C2 P1 C8 C13 -96.0(3) no
C8 P1 C2 C1 -74.2(3) no
C3 P1 C8 C9 -164.1(2) no
C3 P1 C8 C13 17.6(3) no
C8 P1 C3 C4 75.1(3) no
Pd1 P2 C5 C4 58.0(3) no
Pd1 P2 C6 C7 -42.55(19) no
Pd1 P2 C14 C15 -3.5(3) no
Pd1 P2 C14 C19 178.40(15) no
C5 P2 C6 C7 -168.37(17) no
C6 P2 C5 C4 179.08(18) no
C5 P2 C14 C15 124.0(2) no
C5 P2 C14 C19 -54.1(3) no
C14 P2 C5 C4 -69.3(3) no
C6 P2 C14 C15 -122.0(2) no
C6 P2 C14 C19 60.0(3) no
C14 P2 C6 C7 80.8(2) no
S1 C1 C2 P1 -50.6(3) no
P1 C3 C4 C5 70.4(3) no
C3 C4 C5 P2 -70.6(4) no
P2 C6 C7 S2 55.0(3) no
P1 C8 C9 C10 -176.9(2) no
P1 C8 C13 C12 176.8(2) no
C9 C8 C13 C12 -1.5(5) no
C13 C8 C9 C10 1.5(5) no
C8 C9 C10 C11 -1.5(6) no
C9 C10 C11 C12 1.5(6) no
C10 C11 C12 C13 -1.6(6) no
C11 C12 C13 C8 1.6(5) no
P2 C14 C15 C16 -177.29(18) no
P2 C14 C19 C18 176.54(19) no
C15 C14 C19 C18 -1.5(5) no
C19 C14 C15 C16 0.8(5) no
C14 C15 C16 C17 1.5(5) no
C15 C16 C17 C18 -3.1(5) no
C16 C17 C18 C19 2.4(5) no
C17 C18 C19 C14 -0.1(5) no
